data_7150756
loop_
_publ_author_name
'Ben-Haida, Abderrazak'
'Colquhoun, Howard M.'
'Hodge, Philip'
'Raftery, James'
'White, Andrew J. P.'
'Williams, David J.'

_publ_section_title
;
 Macrocyclic aromatic polysulfones and sulfide-sulfones: synthesis and
 structural characterisation of molecular pentagons and rectangles
;
_journal_issue 24
_journal_name_full 'Organic &amp; Biomolecular Chemistry'
_journal_page_first 5229
_journal_page_last 5235
_journal_paper_doi 10.1039/b912193e
_journal_volume 7
_journal_year 2009
_chemical_formula_sum 'C31 H24 O5 S5'
_chemical_formula_weight 636.80
_chemical_name_systematic
;
?
;
_space_group_IT_number 14
_symmetry_cell_setting monoclinic
_symmetry_space_group_name_Hall '-P 2ybc'
_symmetry_space_group_name_H-M 'P 1 21/c 1'
_atom_sites_solution_hydrogens geom
_atom_sites_solution_primary direct
_atom_sites_solution_secondary difmap
_audit_creation_method SHELXL-97
_cell_angle_alpha 90.00
_cell_angle_beta 97.8050(10)
_cell_angle_gamma 90.00
_cell_formula_units_Z 4
_cell_length_a 18.8662(12)
_cell_length_b 12.4037(8)
_cell_length_c 11.9873(8)
_cell_measurement_reflns_used 7881
_cell_measurement_temperature 100(2)
_cell_measurement_theta_max 28.4355
_cell_measurement_theta_min 2.373
_cell_volume 2779.2(3)
_computing_cell_refinement 'Bruker SMART'
_computing_data_collection 'Bruker SMART'
_computing_data_reduction 'Bruker SAINT'
_computing_molecular_graphics 'Bruker SHELXTL'
_computing_publication_material 'Bruker SHELXTL'
_computing_structure_refinement 'SHELXL-97 (Sheldrick, 1997)'
_computing_structure_solution 'SHELXS-97 (Sheldrick, 1990)'
_diffrn_ambient_temperature 100(2)
_diffrn_measured_fraction_theta_full 0.932
_diffrn_measured_fraction_theta_max 0.932
_diffrn_measurement_device_type 'CCD area detector'
_diffrn_measurement_method 'phi and omega scans'
_diffrn_radiation_monochromator graphite
_diffrn_radiation_source 'fine-focus sealed tube'
_diffrn_radiation_type MoK\a
_diffrn_radiation_wavelength 0.71073
_diffrn_reflns_av_R_equivalents 0.0471
_diffrn_reflns_av_sigmaI/netI 0.0424
_diffrn_reflns_limit_h_max 25
_diffrn_reflns_limit_h_min -24
_diffrn_reflns_limit_k_max 16
_diffrn_reflns_limit_k_min -16
_diffrn_reflns_limit_l_max 15
_diffrn_reflns_limit_l_min -15
_diffrn_reflns_number 23723
_diffrn_reflns_theta_full 28.62
_diffrn_reflns_theta_max 28.62
_diffrn_reflns_theta_min 1.97
_exptl_absorpt_coefficient_mu 0.460
_exptl_absorpt_correction_T_max 0.9555
_exptl_absorpt_correction_T_min 0.8027
_exptl_absorpt_correction_type none
_exptl_crystal_colour white
_exptl_crystal_density_diffrn 1.522
_exptl_crystal_density_meas 0
_exptl_crystal_density_method 'not measured'
_exptl_crystal_description prism
_exptl_crystal_F_000 1320
_exptl_crystal_size_max 0.50
_exptl_crystal_size_mid 0.20
_exptl_crystal_size_min 0.10
_refine_diff_density_max 1.646
_refine_diff_density_min -1.061
_refine_diff_density_rms 0.122
_refine_ls_extinction_method none
_refine_ls_goodness_of_fit_ref 1.076
_refine_ls_hydrogen_treatment mixed
_refine_ls_matrix_type full
_refine_ls_number_parameters 362
_refine_ls_number_reflns 6643
_refine_ls_number_restraints 0
_refine_ls_restrained_S_all 1.076
_refine_ls_R_factor_all 0.0725
_refine_ls_R_factor_gt 0.0572
_refine_ls_shift/su_max 0.001
_refine_ls_shift/su_mean 0.000
_refine_ls_structure_factor_coef Fsqd
_refine_ls_weighting_details 'calc w=1/[\s^2^(Fo^2^)+(0.1234P)^2^+0.0697P] where P=(Fo^2^+2Fc^2^)/3'
_refine_ls_weighting_scheme calc
_refine_ls_wR_factor_gt 0.1748
_refine_ls_wR_factor_ref 0.1856
_reflns_number_gt 5005
_reflns_number_total 6643
_reflns_threshold_expression &gt;2sigma(I)
_cod_data_source_file b912193e.txt
_cod_data_source_block Compound_5
_cod_depositor_comments
;
The following automatic conversions were performed:
'_symmetry_cell_setting' value 'Monoclinic' changed to 'monoclinic'
according to '/home/saulius/struct/CIF-dictionaries/cif_core.dic'
dictionary named 'cif_core.dic' version 2.4.1 from 2010-06-29.

Automatic conversion script
Id: cif_fix_enum 1527 2010-12-29 10:47:43Z saulius 
;
_cod_original_sg_symbol_H-M P2(1)/c
_cod_database_code 7150756

loop_
_symmetry_equiv_pos_as_xyz
'x, y, z'
'-x, y+1/2, -z+1/2'
'-x, -y, -z'
'x, -y-1/2, z-1/2'

loop_
_atom_site_label
_atom_site_type_symbol
_atom_site_fract_x
_atom_site_fract_y
_atom_site_fract_z
_atom_site_U_iso_or_equiv
_atom_site_adp_type
_atom_site_occupancy
_atom_site_symmetry_multiplicity
_atom_site_calc_flag
_atom_site_refinement_flags
_atom_site_disorder_assembly
_atom_site_disorder_group
C1 C 0.30876(15) 0.3528(2) 0.1367(3) 0.0222(6) Uani 1 1 d . . .
C2 C 0.24495(16) 0.3426(2) 0.0645(3) 0.0234(6) Uani 1 1 d . . .
H2 H 0.2452 0.3373 -0.0145 0.028 Uiso 1 1 calc R . .
C3 C 0.18076(16) 0.3403(2) 0.1093(3) 0.0246(6) Uani 1 1 d . . .
H3 H 0.1367 0.3340 0.0610 0.029 Uiso 1 1 calc R . .
C4 C 0.18152(15) 0.3473(2) 0.2256(3) 0.0226(6) Uani 1 1 d . . .
C5 C 0.24557(17) 0.3591(2) 0.2973(3) 0.0285(7) Uani 1 1 d . . .
H5 H 0.2452 0.3651 0.3762 0.034 Uiso 1 1 calc R . .
C6 C 0.31014(16) 0.3622(2) 0.2534(3) 0.0271(6) Uani 1 1 d . . .
H6 H 0.3542 0.3706 0.3015 0.033 Uiso 1 1 calc R . .
C7 C 0.09094(14) 0.4439(2) 0.3578(2) 0.0210(6) Uani 1 1 d . . .
C8 C 0.10074(16) 0.4439(2) 0.4752(3) 0.0261(6) Uani 1 1 d . . .
H8 H 0.1125 0.3789 0.5154 0.031 Uiso 1 1 calc R . .
C9 C 0.09323(16) 0.5390(2) 0.5331(2) 0.0251(6) Uani 1 1 d . . .
H9 H 0.1010 0.5399 0.6130 0.030 Uiso 1 1 calc R . .
C10 C 0.07433(14) 0.6330(2) 0.4737(2) 0.0193(5) Uani 1 1 d . . .
C11 C 0.06319(16) 0.6336(2) 0.3574(2) 0.0246(6) Uani 1 1 d . . .
H11 H 0.0494 0.6981 0.3174 0.030 Uiso 1 1 calc R . .
C12 C 0.07244(16) 0.5388(2) 0.2998(2) 0.0254(6) Uani 1 1 d . . .
H12 H 0.0661 0.5388 0.2198 0.031 Uiso 1 1 calc R . .
C13 C 0.11053(15) 0.8489(2) 0.4722(2) 0.0211(6) Uani 1 1 d . . .
C14 C 0.07193(15) 0.9317(2) 0.4153(3) 0.0252(6) Uani 1 1 d . . .
H14 H 0.0227 0.9409 0.4217 0.030 Uiso 1 1 calc R . .
C15 C 0.10582(16) 1.0009(2) 0.3490(2) 0.0245(6) Uani 1 1 d . . .
H15 H 0.0796 1.0578 0.3096 0.029 Uiso 1 1 calc R . .
C16 C 0.17793(15) 0.9876(2) 0.3399(2) 0.0204(6) Uani 1 1 d . . .
C17 C 0.21670(16) 0.9060(3) 0.4013(3) 0.0311(7) Uani 1 1 d . . .
H17 H 0.2665 0.8983 0.3979 0.037 Uiso 1 1 calc R . .
C18 C 0.18292(17) 0.8373(3) 0.4664(3) 0.0303(7) Uani 1 1 d . . .
H18 H 0.2092 0.7816 0.5077 0.036 Uiso 1 1 calc R . .
C19 C 0.28352(15) 1.0056(2) 0.1971(2) 0.0222(6) Uani 1 1 d . . .
C20 C 0.27631(16) 0.8970(2) 0.1693(3) 0.0272(6) Uani 1 1 d . . .
H20 H 0.2345 0.8588 0.1819 0.033 Uiso 1 1 calc R . .
C21 C 0.33060(16) 0.8443(2) 0.1228(3) 0.0292(7) Uani 1 1 d . . .
H21 H 0.3265 0.7695 0.1063 0.035 Uiso 1 1 calc R . .
C22 C 0.39120(16) 0.9014(2) 0.1003(3) 0.0260(6) Uani 1 1 d . . .
C23 C 0.39737(16) 1.0101(2) 0.1269(2) 0.0247(6) Uani 1 1 d . . .
H23 H 0.4381 1.0494 0.1111 0.030 Uiso 1 1 calc R . .
C24 C 0.34419(15) 1.0616(2) 0.1766(2) 0.0234(6) Uani 1 1 d . . .
H24 H 0.3494 1.1355 0.1967 0.028 Uiso 1 1 calc R . .
C25 C 0.44407(15) 0.7026(2) 0.0496(3) 0.0246(6) Uani 1 1 d . . .
C26 C 0.41958(15) 0.6432(2) -0.0457(3) 0.0248(6) Uani 1 1 d . . .
H26 H 0.4131 0.6772 -0.1174 0.030 Uiso 1 1 calc R . .
C27 C 0.40442(15) 0.5338(2) -0.0369(2) 0.0222(6) Uani 1 1 d . . .
H27 H 0.3878 0.4927 -0.1022 0.027 Uiso 1 1 calc R . .
C28 C 0.41393(14) 0.4859(2) 0.0684(2) 0.0205(6) Uani 1 1 d . . .
C29 C 0.44069(15) 0.5441(2) 0.1645(3) 0.0259(6) Uani 1 1 d . . .
H29 H 0.4482 0.5098 0.2360 0.031 Uiso 1 1 calc R . .
C30 C 0.45615(16) 0.6521(2) 0.1544(3) 0.0266(6) Uani 1 1 d . . .
H30 H 0.4751 0.6922 0.2191 0.032 Uiso 1 1 calc R . .
C31 C 0.2788(3) 0.8678(5) 0.8327(5) 0.0795(16) Uiso 1 1 d . . .
H31A H 0.3216 0.9136 0.8414 0.119 Uiso 1 1 calc R . .
H31B H 0.2926 0.7933 0.8525 0.119 Uiso 1 1 calc R . .
H31C H 0.2454 0.8937 0.8825 0.119 Uiso 1 1 calc R . .
O1 O 0.37647(13) 0.3031(2) -0.0317(2) 0.0379(6) Uani 1 1 d . . .
O2 O 0.44167(12) 0.2992(2) 0.1625(2) 0.0409(6) Uani 1 1 d . . .
O3 O 0.11086(13) 0.73822(18) 0.65750(18) 0.0339(5) Uani 1 1 d . . .
O4 O -0.00472(12) 0.78547(17) 0.5458(2) 0.0337(5) Uani 1 1 d . . .
O5 O 0.2456(2) 0.8717(4) 0.7199(4) 0.0879(12) Uiso 1 1 d . . .
H5A H 0.2088 0.8330 0.7126 0.132 Uiso 1 1 calc R . .
S1 S 0.39054(4) 0.34858(6) 0.08011(7) 0.0256(2) Uani 1 1 d . . .
S2 S 0.10084(4) 0.32218(6) 0.28255(7) 0.0297(2) Uani 1 1 d . . .
S3 S 0.06780(4) 0.75375(6) 0.54925(6) 0.02284(19) Uani 1 1 d . . .
S4 S 0.21681(4) 1.08032(5) 0.25449(6) 0.02359(19) Uani 1 1 d . . .
S5 S 0.46180(4) 0.84250(6) 0.03759(8) 0.0334(2) Uani 1 1 d . . .

loop_
_atom_site_aniso_label
_atom_site_aniso_U_11
_atom_site_aniso_U_22
_atom_site_aniso_U_33
_atom_site_aniso_U_23
_atom_site_aniso_U_13
_atom_site_aniso_U_12
C1 0.0219(14) 0.0146(13) 0.0324(15) 0.0024(11) 0.0121(11) 0.0027(10)
C2 0.0255(14) 0.0195(14) 0.0267(15) 0.0034(11) 0.0095(11) 0.0009(11)
C3 0.0229(14) 0.0202(14) 0.0312(16) 0.0023(11) 0.0060(12) 0.0022(11)
C4 0.0221(14) 0.0137(13) 0.0350(16) -0.0010(11) 0.0145(12) -0.0014(10)
C5 0.0338(17) 0.0256(16) 0.0285(16) -0.0023(12) 0.0132(13) -0.0040(12)
C6 0.0230(14) 0.0249(15) 0.0341(17) 0.0000(12) 0.0063(12) -0.0042(11)
C7 0.0173(13) 0.0196(13) 0.0283(15) -0.0031(11) 0.0104(11) -0.0029(10)
C8 0.0297(15) 0.0186(14) 0.0302(16) 0.0031(11) 0.0055(12) 0.0010(11)
C9 0.0301(15) 0.0233(15) 0.0213(14) 0.0038(11) 0.0019(11) -0.0009(12)
C10 0.0189(13) 0.0161(13) 0.0243(14) -0.0032(10) 0.0080(10) -0.0013(10)
C11 0.0328(16) 0.0171(13) 0.0247(15) 0.0045(11) 0.0070(12) 0.0002(11)
C12 0.0333(16) 0.0220(15) 0.0228(14) -0.0012(11) 0.0103(12) -0.0016(12)
C13 0.0254(14) 0.0165(13) 0.0221(14) -0.0002(10) 0.0059(11) -0.0016(10)
C14 0.0216(14) 0.0230(15) 0.0334(16) 0.0005(12) 0.0117(12) 0.0043(11)
C15 0.0265(15) 0.0187(14) 0.0296(15) 0.0030(11) 0.0079(12) 0.0054(11)
C16 0.0235(14) 0.0147(13) 0.0236(14) -0.0035(10) 0.0051(11) -0.0040(10)
C17 0.0186(14) 0.0306(17) 0.0438(19) 0.0092(14) 0.0035(13) -0.0012(12)
C18 0.0243(15) 0.0263(16) 0.0396(18) 0.0119(13) 0.0017(13) 0.0022(12)
C19 0.0228(14) 0.0175(14) 0.0266(14) 0.0004(11) 0.0050(11) -0.0020(10)
C20 0.0222(14) 0.0209(15) 0.0397(17) -0.0047(12) 0.0083(12) -0.0055(11)
C21 0.0256(15) 0.0198(15) 0.0437(19) -0.0077(13) 0.0106(13) -0.0065(11)
C22 0.0214(14) 0.0219(14) 0.0363(17) 0.0016(12) 0.0100(12) -0.0025(11)
C23 0.0238(14) 0.0206(14) 0.0309(15) 0.0043(12) 0.0088(12) -0.0057(11)
C24 0.0267(15) 0.0165(13) 0.0276(15) 0.0018(11) 0.0057(11) -0.0060(11)
C25 0.0170(13) 0.0216(14) 0.0380(17) 0.0000(12) 0.0135(12) -0.0012(10)
C26 0.0184(13) 0.0280(16) 0.0298(16) 0.0075(12) 0.0100(11) 0.0032(11)
C27 0.0182(13) 0.0245(14) 0.0250(14) -0.0025(11) 0.0068(11) 0.0000(11)
C28 0.0138(12) 0.0185(13) 0.0303(15) 0.0021(11) 0.0075(11) 0.0011(10)
C29 0.0231(14) 0.0288(16) 0.0267(15) 0.0042(12) 0.0062(11) -0.0001(12)
C30 0.0245(15) 0.0287(16) 0.0273(15) -0.0050(12) 0.0065(12) -0.0044(12)
O1 0.0359(13) 0.0321(13) 0.0502(15) -0.0144(11) 0.0220(11) -0.0071(10)
O2 0.0249(12) 0.0339(13) 0.0652(17) 0.0140(12) 0.0110(11) 0.0062(10)
O3 0.0492(14) 0.0271(12) 0.0263(12) -0.0022(9) 0.0087(10) 0.0021(10)
O4 0.0355(12) 0.0258(12) 0.0443(14) 0.0032(10) 0.0213(10) 0.0041(9)
S1 0.0218(4) 0.0187(4) 0.0390(4) 0.0011(3) 0.0133(3) 0.0022(3)
S2 0.0298(4) 0.0192(4) 0.0450(5) -0.0080(3) 0.0223(3) -0.0071(3)
S3 0.0294(4) 0.0176(4) 0.0234(4) -0.0009(3) 0.0107(3) 0.0005(3)
S4 0.0259(4) 0.0148(3) 0.0316(4) 0.0000(3) 0.0092(3) -0.0018(3)
S5 0.0298(4) 0.0216(4) 0.0537(5) 0.0015(3) 0.0232(4) -0.0037(3)

loop_
_atom_type_symbol
_atom_type_description
_atom_type_scat_dispersion_real
_atom_type_scat_dispersion_imag
_atom_type_scat_source
C C 0.0033 0.0016 'International Tables Vol C Tables 4.2.6.8 and 6.1.1.4'
H H 0.0000 0.0000 'International Tables Vol C Tables 4.2.6.8 and 6.1.1.4'
O O 0.0106 0.0060 'International Tables Vol C Tables 4.2.6.8 and 6.1.1.4'
S S 0.1246 0.1234 'International Tables Vol C Tables 4.2.6.8 and 6.1.1.4'

loop_
_geom_angle_atom_site_label_1
_geom_angle_atom_site_label_2
_geom_angle_atom_site_label_3
_geom_angle
_geom_angle_site_symmetry_1
_geom_angle_site_symmetry_3
_geom_angle_publ_flag
C2 C1 C6 121.8(3) . . ?
C2 C1 S1 119.0(2) . . ?
C6 C1 S1 119.1(2) . . ?
C1 C2 C3 119.2(3) . . ?
C1 C2 H2 120.4 . . ?
C3 C2 H2 120.4 . . ?
C2 C3 C4 119.6(3) . . ?
C2 C3 H3 120.2 . . ?
C4 C3 H3 120.2 . . ?
C5 C4 C3 120.9(3) . . ?
C5 C4 S2 119.9(2) . . ?
C3 C4 S2 118.7(2) . . ?
C6 C5 C4 120.0(3) . . ?
C6 C5 H5 120.0 . . ?
C4 C5 H5 120.0 . . ?
C5 C6 C1 118.5(3) . . ?
C5 C6 H6 120.7 . . ?
C1 C6 H6 120.7 . . ?
C12 C7 C8 119.7(3) . . ?
C12 C7 S2 120.1(2) . . ?
C8 C7 S2 120.2(2) . . ?
C9 C8 C7 119.8(3) . . ?
C9 C8 H8 120.1 . . ?
C7 C8 H8 120.1 . . ?
C8 C9 C10 119.7(3) . . ?
C8 C9 H9 120.1 . . ?
C10 C9 H9 120.1 . . ?
C11 C10 C9 121.1(3) . . ?
C11 C10 S3 120.1(2) . . ?
C9 C10 S3 118.8(2) . . ?
C10 C11 C12 119.1(3) . . ?
C10 C11 H11 120.5 . . ?
C12 C11 H11 120.5 . . ?
C11 C12 C7 120.7(3) . . ?
C11 C12 H12 119.7 . . ?
C7 C12 H12 119.7 . . ?
C14 C13 C18 120.6(3) . . ?
C14 C13 S3 120.5(2) . . ?
C18 C13 S3 118.8(2) . . ?
C15 C14 C13 119.3(3) . . ?
C15 C14 H14 120.3 . . ?
C13 C14 H14 120.3 . . ?
C14 C15 C16 120.4(3) . . ?
C14 C15 H15 119.8 . . ?
C16 C15 H15 119.8 . . ?
C15 C16 C17 119.5(3) . . ?
C15 C16 S4 117.2(2) . . ?
C17 C16 S4 123.3(2) . . ?
C18 C17 C16 120.0(3) . . ?
C18 C17 H17 120.0 . . ?
C16 C17 H17 120.0 . . ?
C17 C18 C13 120.2(3) . . ?
C17 C18 H18 119.9 . . ?
C13 C18 H18 119.9 . . ?
C24 C19 C20 119.9(3) . . ?
C24 C19 S4 116.9(2) . . ?
C20 C19 S4 123.2(2) . . ?
C19 C20 C21 119.8(3) . . ?
C19 C20 H20 120.1 . . ?
C21 C20 H20 120.1 . . ?
C20 C21 C22 120.2(3) . . ?
C20 C21 H21 119.9 . . ?
C22 C21 H21 119.9 . . ?
C23 C22 C21 119.5(3) . . ?
C23 C22 S5 117.0(2) . . ?
C21 C22 S5 123.5(2) . . ?
C22 C23 C24 120.2(3) . . ?
C22 C23 H23 119.9 . . ?
C24 C23 H23 119.9 . . ?
C19 C24 C23 120.4(3) . . ?
C19 C24 H24 119.8 . . ?
C23 C24 H24 119.8 . . ?
C26 C25 C30 120.0(3) . . ?
C26 C25 S5 119.9(2) . . ?
C30 C25 S5 120.1(2) . . ?
C25 C26 C27 120.3(3) . . ?
C25 C26 H26 119.9 . . ?
C27 C26 H26 119.9 . . ?
C28 C27 C26 119.0(3) . . ?
C28 C27 H27 120.5 . . ?
C26 C27 H27 120.5 . . ?
C27 C28 C29 121.2(3) . . ?
C27 C28 S1 118.8(2) . . ?
C29 C28 S1 119.9(2) . . ?
C30 C29 C28 119.2(3) . . ?
C30 C29 H29 120.4 . . ?
C28 C29 H29 120.4 . . ?
C29 C30 C25 120.3(3) . . ?
C29 C30 H30 119.9 . . ?
C25 C30 H30 119.9 . . ?
O5 C31 H31A 109.5 . . ?
O5 C31 H31B 109.5 . . ?
H31A C31 H31B 109.5 . . ?
O5 C31 H31C 109.5 . . ?
H31A C31 H31C 109.5 . . ?
H31B C31 H31C 109.5 . . ?
C31 O5 H5A 109.5 . . ?
O2 S1 O1 119.87(16) . . ?
O2 S1 C1 106.91(14) . . ?
O1 S1 C1 107.91(14) . . ?
O2 S1 C28 108.46(14) . . ?
O1 S1 C28 108.57(14) . . ?
C1 S1 C28 103.98(12) . . ?
C4 S2 C7 101.55(13) . . ?
O4 S3 O3 118.99(14) . . ?
O4 S3 C13 107.90(13) . . ?
O3 S3 C13 108.58(14) . . ?
O4 S3 C10 110.79(14) . . ?
O3 S3 C10 106.12(13) . . ?
C13 S3 C10 103.34(13) . . ?
C16 S4 C19 104.88(13) . . ?
C22 S5 C25 101.99(13) . . ?

loop_
_geom_bond_atom_site_label_1
_geom_bond_atom_site_label_2
_geom_bond_distance
_geom_bond_site_symmetry_2
_geom_bond_publ_flag
C1 C2 1.390(4) . ?
C1 C6 1.400(4) . ?
C1 S1 1.769(3) . ?
C2 C3 1.390(4) . ?
C2 H2 0.9500 . ?
C3 C4 1.396(4) . ?
C3 H3 0.9500 . ?
C4 C5 1.392(4) . ?
C4 S2 1.778(3) . ?
C5 C6 1.392(4) . ?
C5 H5 0.9500 . ?
C6 H6 0.9500 . ?
C7 C12 1.388(4) . ?
C7 C8 1.394(4) . ?
C7 S2 1.782(3) . ?
C8 C9 1.386(4) . ?
C8 H8 0.9500 . ?
C9 C10 1.387(4) . ?
C9 H9 0.9500 . ?
C10 C11 1.382(4) . ?
C10 S3 1.763(3) . ?
C11 C12 1.386(4) . ?
C11 H11 0.9500 . ?
C12 H12 0.9500 . ?
C13 C14 1.384(4) . ?
C13 C18 1.384(4) . ?
C13 S3 1.760(3) . ?
C14 C15 1.384(4) . ?
C14 H14 0.9500 . ?
C15 C16 1.389(4) . ?
C15 H15 0.9500 . ?
C16 C17 1.398(4) . ?
C16 S4 1.764(3) . ?
C17 C18 1.370(4) . ?
C17 H17 0.9500 . ?
C18 H18 0.9500 . ?
C19 C24 1.389(4) . ?
C19 C20 1.390(4) . ?
C19 S4 1.775(3) . ?
C20 C21 1.393(4) . ?
C20 H20 0.9500 . ?
C21 C22 1.402(4) . ?
C21 H21 0.9500 . ?
C22 C23 1.386(4) . ?
C22 S5 1.774(3) . ?
C23 C24 1.390(4) . ?
C23 H23 0.9500 . ?
C24 H24 0.9500 . ?
C25 C26 1.385(4) . ?
C25 C30 1.395(4) . ?
C25 S5 1.777(3) . ?
C26 C27 1.394(4) . ?
C26 H26 0.9500 . ?
C27 C28 1.385(4) . ?
C27 H27 0.9500 . ?
C28 C29 1.394(4) . ?
C28 S1 1.770(3) . ?
C29 C30 1.380(4) . ?
C29 H29 0.9500 . ?
C30 H30 0.9500 . ?
C31 O5 1.412(6) . ?
C31 H31A 0.9800 . ?
C31 H31B 0.9800 . ?
C31 H31C 0.9800 . ?
O1 S1 1.445(2) . ?
O2 S1 1.422(2) . ?
O3 S3 1.447(2) . ?
O4 S3 1.419(2) . ?
O5 H5A 0.8400 . ?

loop_
_geom_hbond_atom_site_label_D
_geom_hbond_atom_site_label_H
_geom_hbond_atom_site_label_A
_geom_hbond_distance_DH
_geom_hbond_distance_HA
_geom_hbond_distance_DA
_geom_hbond_angle_DHA
_geom_hbond_site_symmetry_A
O5 H5A O3 0.84 2.21 3.041(5) 168.6 .

loop_
_geom_torsion_atom_site_label_1
_geom_torsion_atom_site_label_2
_geom_torsion_atom_site_label_3
_geom_torsion_atom_site_label_4
_geom_torsion
_geom_torsion_site_symmetry_1
_geom_torsion_site_symmetry_2
_geom_torsion_site_symmetry_3
_geom_torsion_site_symmetry_4
_geom_torsion_publ_flag
C6 C1 C2 C3 -0.9(4) . . . . ?
S1 C1 C2 C3 176.7(2) . . . . ?
C1 C2 C3 C4 -0.6(4) . . . . ?
C2 C3 C4 C5 1.6(4) . . . . ?
C2 C3 C4 S2 -169.9(2) . . . . ?
C3 C4 C5 C6 -1.2(4) . . . . ?
S2 C4 C5 C6 170.2(2) . . . . ?
C4 C5 C6 C1 -0.2(4) . . . . ?
C2 C1 C6 C5 1.2(4) . . . . ?
S1 C1 C6 C5 -176.3(2) . . . . ?
C12 C7 C8 C9 -1.2(4) . . . . ?
S2 C7 C8 C9 179.7(2) . . . . ?
C7 C8 C9 C10 1.5(5) . . . . ?
C8 C9 C10 C11 -0.4(4) . . . . ?
C8 C9 C10 S3 -178.1(2) . . . . ?
C9 C10 C11 C12 -1.2(4) . . . . ?
S3 C10 C11 C12 176.5(2) . . . . ?
C10 C11 C12 C7 1.6(5) . . . . ?
C8 C7 C12 C11 -0.4(4) . . . . ?
S2 C7 C12 C11 178.7(2) . . . . ?
C18 C13 C14 C15 2.3(5) . . . . ?
S3 C13 C14 C15 -175.5(2) . . . . ?
C13 C14 C15 C16 -0.2(4) . . . . ?
C14 C15 C16 C17 -2.3(4) . . . . ?
C14 C15 C16 S4 -179.5(2) . . . . ?
C15 C16 C17 C18 2.6(5) . . . . ?
S4 C16 C17 C18 179.6(3) . . . . ?
C16 C17 C18 C13 -0.5(5) . . . . ?
C14 C13 C18 C17 -2.0(5) . . . . ?
S3 C13 C18 C17 175.9(3) . . . . ?
C24 C19 C20 C21 1.2(5) . . . . ?
S4 C19 C20 C21 178.9(2) . . . . ?
C19 C20 C21 C22 -2.3(5) . . . . ?
C20 C21 C22 C23 1.4(5) . . . . ?
C20 C21 C22 S5 -178.1(3) . . . . ?
C21 C22 C23 C24 0.7(5) . . . . ?
S5 C22 C23 C24 -179.8(2) . . . . ?
C20 C19 C24 C23 0.9(5) . . . . ?
S4 C19 C24 C23 -177.0(2) . . . . ?
C22 C23 C24 C19 -1.8(5) . . . . ?
C30 C25 C26 C27 2.4(4) . . . . ?
S5 C25 C26 C27 -179.0(2) . . . . ?
C25 C26 C27 C28 0.3(4) . . . . ?
C26 C27 C28 C29 -2.4(4) . . . . ?
C26 C27 C28 S1 177.0(2) . . . . ?
C27 C28 C29 C30 1.7(4) . . . . ?
S1 C28 C29 C30 -177.6(2) . . . . ?
C28 C29 C30 C25 1.0(4) . . . . ?
C26 C25 C30 C29 -3.0(4) . . . . ?
S5 C25 C30 C29 178.3(2) . . . . ?
C2 C1 S1 O2 -146.9(2) . . . . ?
C6 C1 S1 O2 30.7(3) . . . . ?
C2 C1 S1 O1 -16.7(3) . . . . ?
C6 C1 S1 O1 160.9(2) . . . . ?
C2 C1 S1 C28 98.5(2) . . . . ?
C6 C1 S1 C28 -83.9(2) . . . . ?
C27 C28 S1 O2 142.2(2) . . . . ?
C29 C28 S1 O2 -38.4(3) . . . . ?
C27 C28 S1 O1 10.5(3) . . . . ?
C29 C28 S1 O1 -170.2(2) . . . . ?
C27 C28 S1 C1 -104.2(2) . . . . ?
C29 C28 S1 C1 75.1(2) . . . . ?
C5 C4 S2 C7 64.9(3) . . . . ?
C3 C4 S2 C7 -123.5(2) . . . . ?
C12 C7 S2 C4 71.4(3) . . . . ?
C8 C7 S2 C4 -109.6(2) . . . . ?
C14 C13 S3 O4 -4.3(3) . . . . ?
C18 C13 S3 O4 177.8(2) . . . . ?
C14 C13 S3 O3 -134.5(2) . . . . ?
C18 C13 S3 O3 47.6(3) . . . . ?
C14 C13 S3 C10 113.1(2) . . . . ?
C18 C13 S3 C10 -64.8(3) . . . . ?
C11 C10 S3 O4 74.0(3) . . . . ?
C9 C10 S3 O4 -108.3(2) . . . . ?
C11 C10 S3 O3 -155.5(2) . . . . ?
C9 C10 S3 O3 22.2(3) . . . . ?
C11 C10 S3 C13 -41.4(3) . . . . ?
C9 C10 S3 C13 136.4(2) . . . . ?
C15 C16 S4 C19 -148.0(2) . . . . ?
C17 C16 S4 C19 35.0(3) . . . . ?
C24 C19 S4 C16 -147.9(2) . . . . ?
C20 C19 S4 C16 34.3(3) . . . . ?
C23 C22 S5 C25 166.5(3) . . . . ?
C21 C22 S5 C25 -14.0(3) . . . . ?
C26 C25 S5 C22 109.3(2) . . . . ?
C30 C25 S5 C22 -72.0(3) . . . . ?

loop_
_cod_related_entry_id
_cod_related_entry_database
_cod_related_entry_code
1 ChemSpider 30653402
